data_1560455
loop_
_publ_author_name
'Xiao, Ying-Hui'
'Huang, Jing'
'Deng, Zhao-Peng'
'Huo, Li-Hua'
'Gao, Shan'

_publ_section_title
;
 Syntheses and characterizations of multinuclear, chain and layer
 silver(I) complexes assembled from bispyridine analogues of
 pyridinyl-hexahydropyrimidine
;
_journal_name_full 'Journal of Solid State Chemistry'
_journal_page_first 255
_journal_page_last 265
_journal_paper_doi 10.1016/j.jssc.2017.04.033
_journal_volume 251
_journal_year 2017
_chemical_formula_moiety 'C18 H26 Ag3 N9 O9, 3(H2 O)'
_chemical_formula_sum 'C18 H32 Ag3 N9 O12'
_chemical_formula_weight 890.14
_space_group_IT_number 14
_space_group_name_Hall '-P 2yn'
_space_group_name_H-M_alt 'P 1 21/n 1'
_symmetry_cell_setting monoclinic
_symmetry_space_group_name_Hall '-P 2yn'
_symmetry_space_group_name_H-M 'P 1 21/n 1'
_atom_sites_solution_hydrogens geom
_atom_sites_solution_primary direct
_atom_sites_solution_secondary difmap
_cell_angle_alpha 90.00
_cell_angle_beta 101.177(4)
_cell_angle_gamma 90.00
_cell_formula_units_Z 4
_cell_length_a 10.2426(4)
_cell_length_b 18.4626(6)
_cell_length_c 15.8930(7)
_cell_measurement_reflns_used 2561
_cell_measurement_temperature 295(2)
_cell_measurement_theta_max 27.90
_cell_measurement_theta_min 3.96
_cell_volume 2948.4(2)
_computing_cell_refinement
;
CrysAlis Pro (Agilent, 2013)
;
_computing_data_collection
;
CrysAlis Pro (Agilent, 2013)
;
_computing_data_reduction
;
CrysAlis Pro (Agilent, 2013)
;
_computing_molecular_graphics '(K. Brandenburg, Diamond 3.1, 2009)'
_computing_publication_material '(K. Brandenburg, Diamond 3.1, 2009)'
_computing_structure_refinement 'SHELXL-97 (Sheldrick, 1997)'
_computing_structure_solution 'SHELXS-97 (Sheldrick, 1990)'
_diffrn_ambient_temperature 295(2)
_diffrn_detector_area_resol_mean 16.1954
_diffrn_measured_fraction_theta_full 0.989
_diffrn_measured_fraction_theta_max 0.989
_diffrn_measurement_device_type 'Xcalibur, Eos'
_diffrn_measurement_method '\w scans'
_diffrn_radiation_monochromator graphite
_diffrn_radiation_source 'Enhance (Mo) X-ray Source'
_diffrn_radiation_type MoK\a
_diffrn_radiation_wavelength 0.71073
_diffrn_reflns_av_R_equivalents 0.0271
_diffrn_reflns_av_sigmaI/netI 0.0583
_diffrn_reflns_limit_h_max 13
_diffrn_reflns_limit_h_min -13
_diffrn_reflns_limit_k_max 19
_diffrn_reflns_limit_k_min -24
_diffrn_reflns_limit_l_max 20
_diffrn_reflns_limit_l_min -8
_diffrn_reflns_number 10369
_diffrn_reflns_theta_full 27.56
_diffrn_reflns_theta_max 27.56
_diffrn_reflns_theta_min 3.42
_exptl_absorpt_coefficient_mu 2.045
_exptl_absorpt_correction_T_max 0.8063
_exptl_absorpt_correction_T_min 0.7097
_exptl_absorpt_correction_type multi-scan
_exptl_absorpt_process_details
; 
CrysAlis Pro (Agilent, 2013)
Empirical absorption correction using spherical harmonics,
 implemented in SCALE3 ABSPACK scaling algorithm. 
;
_exptl_crystal_colour colorless
_exptl_crystal_density_diffrn 2.005
_exptl_crystal_density_method 'not measured'
_exptl_crystal_description needle
_exptl_crystal_F_000 1760
_exptl_crystal_size_max 0.18
_exptl_crystal_size_mid 0.16
_exptl_crystal_size_min 0.11
_refine_diff_density_max 1.412
_refine_diff_density_min -0.772
_refine_diff_density_rms 0.130
_refine_ls_extinction_method none
_refine_ls_goodness_of_fit_ref 1.039
_refine_ls_hydrogen_treatment constr
_refine_ls_matrix_type full
_refine_ls_number_parameters 388
_refine_ls_number_reflns 6748
_refine_ls_number_restraints 49
_refine_ls_restrained_S_all 1.066
_refine_ls_R_factor_all 0.0786
_refine_ls_R_factor_gt 0.0533
_refine_ls_shift/su_max 0.001
_refine_ls_shift/su_mean 0.000
_refine_ls_structure_factor_coef Fsqd
_refine_ls_weighting_details 'calc w=1/[\s^2^(Fo^2^)+(0.0707P)^2^+3.7043P] where P=(Fo^2^+2Fc^2^)/3'
_refine_ls_weighting_scheme calc
_refine_ls_wR_factor_gt 0.1394
_refine_ls_wR_factor_ref 0.1593
_reflns_number_gt 4827
_reflns_number_total 6748
_reflns_threshold_expression >2sigma(I)
_cod_data_source_file JSSC-2017-251-255.cif
_cod_data_source_block complex3
_cod_original_cell_volume 2948.5(2)
_cod_original_sg_symbol_H-M 'P 21/n'
_cod_database_code 1560455

loop_
_symmetry_equiv_pos_as_xyz
'x, y, z'
'-x+1/2, y+1/2, -z+1/2'
'-x, -y, -z'
'x-1/2, -y-1/2, z-1/2'

loop_
_atom_site_label
_atom_site_type_symbol
_atom_site_fract_x
_atom_site_fract_y
_atom_site_fract_z
_atom_site_U_iso_or_equiv
_atom_site_adp_type
_atom_site_occupancy
_atom_site_symmetry_multiplicity
_atom_site_calc_flag
_atom_site_refinement_flags
_atom_site_disorder_assembly
_atom_site_disorder_group
Ag1 Ag 0.07953(6) 0.55500(3) 0.45582(4) 0.05484(19) Uani 1 1 d . . .
Ag2 Ag 0.24348(5) 0.20754(3) 0.28414(3) 0.04801(17) Uani 1 1 d . . .
Ag3 Ag 0.45678(5) 0.22094(3) 0.43284(4) 0.04781(17) Uani 1 1 d . . .
O1 O 0.1832(7) 0.1294(3) 0.1469(4) 0.084(2) Uani 1 1 d . . .
O1W O 0.8557(9) 0.0937(9) 0.3316(11) 0.288(11) Uani 1 1 d G . .
H1W1 H 0.8022 0.1009 0.3655 0.433 Uiso 1 1 d R . .
H1W2 H 0.8401 0.0521 0.3091 0.433 Uiso 1 1 d R . .
O2 O 0.1830(5) 0.1442(4) 0.0138(4) 0.0755(18) Uani 1 1 d . . .
O2W O 0.9289(9) 0.2009(9) 0.2210(5) 0.200(7) Uani 1 1 d G . .
H2W1 H 0.9081 0.1639 0.2475 0.300 Uiso 1 1 d R . .
H2W2 H 0.9527 0.1868 0.1753 0.300 Uiso 1 1 d R . .
O3 O 0.0129(6) 0.1773(4) 0.0659(5) 0.089(2) Uani 1 1 d . . .
O3W O 0.8757(8) 0.3504(6) 0.1739(5) 0.136(4) Uani 1 1 d G . .
H3W1 H 0.8835 0.3072 0.1929 0.203 Uiso 1 1 d R . .
H3W2 H 0.8237 0.3734 0.2000 0.203 Uiso 1 1 d R . .
O4 O 0.6532(6) 0.1731(5) 0.5656(4) 0.092(2) Uani 1 1 d . . .
O5 O 0.6750(6) 0.1300(4) 0.4447(4) 0.089(2) Uani 1 1 d . . .
O6 O 0.8285(7) 0.1145(4) 0.5550(5) 0.102(3) Uani 1 1 d . . .
O7 O 0.3098(14) 0.5445(7) 0.7426(7) 0.214(6) Uani 1 1 d DU . .
O8 O 0.2603(13) 0.5645(7) 0.6116(7) 0.209(5) Uani 1 1 d DU . .
O9 O 0.1803(13) 0.4747(6) 0.6637(8) 0.201(5) Uani 1 1 d DU . .
N1 N 0.1850(5) 0.4745(3) 0.3979(4) 0.0420(12) Uani 1 1 d . . .
N2 N 0.3582(5) 0.2829(3) 0.2207(4) 0.0461(14) Uani 1 1 d . . .
H2N H 0.3022 0.3061 0.1829 0.069 Uiso 1 1 d R . .
N3 N 0.5316(5) 0.2968(3) 0.3427(4) 0.0453(14) Uani 1 1 d . . .
H3N H 0.5756 0.3298 0.3745 0.068 Uiso 1 1 d R . .
N4 N 0.0220(5) 0.3534(3) 0.5035(4) 0.0411(12) Uani 1 1 d . . .
N5 N 0.1568(5) 0.1308(3) 0.3614(4) 0.0480(14) Uani 1 1 d . . .
H5N H 0.0719 0.1335 0.3448 0.072 Uiso 1 1 d R . .
N6 N 0.3273(5) 0.1407(3) 0.4861(4) 0.0459(13) Uani 1 1 d . . .
H6N H 0.3396 0.1483 0.5405 0.069 Uiso 1 1 d R . .
N7 N 0.1266(7) 0.1509(4) 0.0768(4) 0.0559(16) Uani 1 1 d . . .
N8 N 0.7197(6) 0.1386(4) 0.5214(5) 0.0588(17) Uani 1 1 d . . .
N9 N 0.2492(7) 0.5272(5) 0.6718(6) 0.113(3) Uani 1 1 d DU . .
C1 C 0.3158(7) 0.4695(4) 0.4267(5) 0.0523(18) Uani 1 1 d . . .
H1A H 0.3544 0.4974 0.4737 0.063 Uiso 1 1 calc R . .
C2 C 0.3954(7) 0.4249(4) 0.3899(5) 0.0513(18) Uani 1 1 d . . .
H2A H 0.4862 0.4229 0.4123 0.062 Uiso 1 1 calc R . .
C3 C 0.3427(6) 0.3833(3) 0.3204(4) 0.0370(13) Uani 1 1 d . . .
C4 C 0.2087(6) 0.3883(4) 0.2902(5) 0.0484(17) Uani 1 1 d . . .
H4A H 0.1682 0.3607 0.2434 0.058 Uiso 1 1 calc R . .
C5 C 0.1339(7) 0.4351(4) 0.3302(5) 0.0508(18) Uani 1 1 d . . .
H5A H 0.0432 0.4389 0.3082 0.061 Uiso 1 1 calc R . .
C6 C 0.4323(6) 0.3365(4) 0.2778(4) 0.0439(15) Uani 1 1 d . . .
H6A H 0.4803 0.3678 0.2443 0.053 Uiso 1 1 calc R . .
C7 C 0.6274(7) 0.2598(5) 0.3001(5) 0.057(2) Uani 1 1 d . . .
H7A H 0.6938 0.2354 0.3424 0.068 Uiso 1 1 calc R . .
H7B H 0.6723 0.2949 0.2703 0.068 Uiso 1 1 calc R . .
C8 C 0.5554(8) 0.2054(5) 0.2372(5) 0.063(2) Uani 1 1 d . . .
H8A H 0.6181 0.1821 0.2074 0.076 Uiso 1 1 calc R . .
H8B H 0.5159 0.1685 0.2678 0.076 Uiso 1 1 calc R . .
C9 C 0.4487(8) 0.2421(5) 0.1735(5) 0.062(2) Uani 1 1 d . . .
H9A H 0.3981 0.2062 0.1361 0.074 Uiso 1 1 calc R . .
H9B H 0.4887 0.2752 0.1385 0.074 Uiso 1 1 calc R . .
C10 C -0.0490(7) 0.3033(4) 0.4559(5) 0.0532(19) Uani 1 1 d . . .
H10A H -0.1377 0.3136 0.4333 0.064 Uiso 1 1 calc R . .
C11 C -0.0010(6) 0.2376(4) 0.4379(5) 0.0511(18) Uani 1 1 d . . .
H11A H -0.0559 0.2042 0.4043 0.061 Uiso 1 1 calc R . .
C12 C 0.1313(6) 0.2211(3) 0.4707(4) 0.0388(14) Uani 1 1 d . . .
C13 C 0.2054(6) 0.2727(4) 0.5190(5) 0.0434(15) Uani 1 1 d . . .
H13A H 0.2944 0.2637 0.5423 0.052 Uiso 1 1 calc R . .
C14 C 0.1492(6) 0.3383(4) 0.5336(4) 0.0413(14) Uani 1 1 d . . .
H14A H 0.2023 0.3733 0.5657 0.050 Uiso 1 1 calc R . .
C15 C 0.1839(6) 0.1464(4) 0.4539(5) 0.0435(15) Uani 1 1 d . . .
H15A H 0.1385 0.1101 0.4829 0.052 Uiso 1 1 calc R . .
C16 C 0.3733(9) 0.0646(4) 0.4742(6) 0.064(2) Uani 1 1 d . . .
H16A H 0.4687 0.0611 0.4946 0.076 Uiso 1 1 calc R . .
H16B H 0.3301 0.0312 0.5072 0.076 Uiso 1 1 calc R . .
C17 C 0.3397(9) 0.0453(4) 0.3815(6) 0.069(2) Uani 1 1 d . . .
H17A H 0.3906 0.0758 0.3500 0.083 Uiso 1 1 calc R . .
H17B H 0.3652 -0.0046 0.3743 0.083 Uiso 1 1 calc R . .
C18 C 0.1955(8) 0.0541(4) 0.3450(6) 0.061(2) Uani 1 1 d . . .
H18A H 0.1438 0.0203 0.3721 0.074 Uiso 1 1 calc R . .
H18B H 0.1783 0.0444 0.2839 0.074 Uiso 1 1 calc R . .

loop_
_atom_site_aniso_label
_atom_site_aniso_U_11
_atom_site_aniso_U_22
_atom_site_aniso_U_33
_atom_site_aniso_U_23
_atom_site_aniso_U_13
_atom_site_aniso_U_12
Ag1 0.0630(4) 0.0398(3) 0.0667(4) -0.0037(3) 0.0251(3) 0.0137(2)
Ag2 0.0559(3) 0.0446(3) 0.0390(3) -0.0066(2) -0.0024(2) 0.0089(2)
Ag3 0.0459(3) 0.0521(3) 0.0427(3) -0.0011(2) 0.0017(2) 0.0123(2)
O1 0.128(5) 0.061(4) 0.050(4) -0.012(3) -0.018(3) 0.021(4)
O1W 0.098(7) 0.317(19) 0.45(2) -0.324(19) 0.054(10) -0.048(9)
O2 0.054(3) 0.110(5) 0.064(4) 0.011(4) 0.014(3) 0.011(3)
O2W 0.130(7) 0.40(2) 0.062(5) -0.006(8) 0.005(5) 0.138(10)
O3 0.059(4) 0.109(6) 0.100(5) 0.022(4) 0.022(3) 0.020(4)
O3W 0.142(7) 0.195(11) 0.073(5) -0.038(6) 0.032(5) -0.039(7)
O4 0.071(4) 0.122(6) 0.072(5) -0.021(5) -0.010(3) 0.007(4)
O5 0.079(4) 0.118(6) 0.058(4) -0.017(4) -0.015(3) 0.028(4)
O6 0.082(4) 0.078(5) 0.122(6) -0.002(4) -0.039(4) 0.022(4)
O7 0.220(8) 0.197(9) 0.206(9) 0.002(7) -0.006(7) -0.035(7)
O8 0.212(8) 0.209(9) 0.189(8) 0.036(7) 0.000(7) -0.016(7)
O9 0.205(8) 0.176(8) 0.207(8) -0.022(7) 0.001(7) -0.023(7)
N1 0.051(3) 0.029(3) 0.049(3) -0.002(3) 0.019(3) 0.008(2)
N2 0.051(3) 0.053(4) 0.033(3) -0.004(3) 0.005(2) 0.018(3)
N3 0.038(3) 0.053(3) 0.044(3) -0.006(3) 0.006(2) 0.011(2)
N4 0.047(3) 0.036(3) 0.042(3) 0.002(2) 0.013(2) 0.008(2)
N5 0.049(3) 0.032(3) 0.057(4) -0.011(3) -0.005(3) 0.006(2)
N6 0.047(3) 0.043(3) 0.042(3) 0.002(3) -0.004(2) 0.011(2)
N7 0.063(4) 0.054(4) 0.047(4) -0.001(3) 0.001(3) -0.006(3)
N8 0.052(4) 0.050(4) 0.064(5) 0.005(3) -0.012(3) 0.003(3)
N9 0.116(6) 0.123(6) 0.092(6) 0.022(5) 0.000(5) -0.051(5)
C1 0.050(4) 0.041(4) 0.063(5) -0.015(4) 0.006(3) 0.005(3)
C2 0.043(3) 0.044(4) 0.063(5) -0.010(4) -0.001(3) 0.008(3)
C3 0.044(3) 0.033(3) 0.034(3) 0.001(3) 0.008(3) 0.007(3)
C4 0.046(4) 0.049(4) 0.049(4) -0.015(3) 0.006(3) 0.005(3)
C5 0.040(3) 0.043(4) 0.066(5) -0.012(4) 0.004(3) 0.006(3)
C6 0.042(3) 0.046(4) 0.044(4) -0.008(3) 0.011(3) 0.004(3)
C7 0.045(4) 0.074(5) 0.052(5) -0.005(4) 0.009(3) 0.012(4)
C8 0.060(4) 0.081(6) 0.049(5) -0.019(4) 0.015(4) 0.029(4)
C9 0.072(5) 0.075(6) 0.040(4) -0.013(4) 0.016(4) 0.025(4)
C10 0.037(3) 0.064(5) 0.056(5) -0.019(4) 0.002(3) 0.009(3)
C11 0.038(3) 0.051(4) 0.063(5) -0.018(4) 0.007(3) -0.002(3)
C12 0.040(3) 0.037(3) 0.039(4) -0.001(3) 0.007(3) 0.005(3)
C13 0.031(3) 0.044(4) 0.052(4) -0.007(3) 0.002(3) 0.002(3)
C14 0.043(3) 0.039(3) 0.043(4) -0.007(3) 0.009(3) -0.002(3)
C15 0.044(3) 0.031(3) 0.052(4) -0.001(3) 0.001(3) 0.006(3)
C16 0.078(5) 0.041(4) 0.067(5) 0.000(4) 0.001(4) 0.026(4)
C17 0.089(6) 0.038(4) 0.079(6) -0.010(4) 0.010(5) 0.027(4)
C18 0.070(5) 0.039(4) 0.070(6) -0.016(4) 0.000(4) 0.012(3)

loop_
_atom_type_symbol
_atom_type_description
_atom_type_scat_dispersion_real
_atom_type_scat_dispersion_imag
_atom_type_scat_source
C C 0.0033 0.0016 'International Tables Vol C Tables 4.2.6.8 and 6.1.1.4'
H H 0.0000 0.0000 'International Tables Vol C Tables 4.2.6.8 and 6.1.1.4'
N N 0.0061 0.0033 'International Tables Vol C Tables 4.2.6.8 and 6.1.1.4'
O O 0.0106 0.0060 'International Tables Vol C Tables 4.2.6.8 and 6.1.1.4'
Ag Ag -0.8971 1.1015 'International Tables Vol C Tables 4.2.6.8 and 6.1.1.4'

loop_
_geom_angle_atom_site_label_1
_geom_angle_atom_site_label_2
_geom_angle_atom_site_label_3
_geom_angle
_geom_angle_site_symmetry_1
_geom_angle_site_symmetry_3
N1 Ag1 N4 170.6(2) . 3_566
N1 Ag1 Ag1 95.33(15) . 3_566
N4 Ag1 Ag1 92.97(14) 3_566 3_566
N5 Ag2 N2 171.4(2) . .
N5 Ag2 O1 93.2(2) . .
N2 Ag2 O1 91.6(2) . .
N5 Ag2 Ag3 85.48(14) . .
N2 Ag2 Ag3 86.22(15) . .
O1 Ag2 Ag3 138.85(14) . .
N3 Ag3 N6 161.3(2) . .
N3 Ag3 Ag2 80.19(14) . .
N6 Ag3 Ag2 81.10(14) . .
N7 O1 Ag2 125.6(5) . .
H1W1 O1W H1W2 108.5 . .
H2W1 O2W H2W2 108.7 . .
H3W1 O3W H3W2 108.7 . .
C5 N1 C1 117.1(6) . .
C5 N1 Ag1 125.3(4) . .
C1 N1 Ag1 117.2(5) . .
C6 N2 C9 110.8(6) . .
C6 N2 Ag2 114.1(4) . .
C9 N2 Ag2 110.4(5) . .
C6 N2 H2N 107.2 . .
C9 N2 H2N 107.0 . .
Ag2 N2 H2N 107.0 . .
C7 N3 C6 109.7(5) . .
C7 N3 Ag3 110.3(5) . .
C6 N3 Ag3 118.5(4) . .
C7 N3 H3N 106.3 . .
C6 N3 H3N 105.5 . .
Ag3 N3 H3N 105.8 . .
C10 N4 C14 117.0(6) . .
C10 N4 Ag1 118.6(4) . 3_566
C14 N4 Ag1 123.7(4) . 3_566
C15 N5 C18 110.5(6) . .
C15 N5 Ag2 114.7(4) . .
C18 N5 Ag2 111.4(5) . .
C15 N5 H5N 106.2 . .
C18 N5 H5N 106.6 . .
Ag2 N5 H5N 106.8 . .
C15 N6 C16 109.9(6) . .
C15 N6 Ag3 116.4(4) . .
C16 N6 Ag3 110.1(5) . .
C15 N6 H6N 106.4 . .
C16 N6 H6N 107.0 . .
Ag3 N6 H6N 106.6 . .
O1 N7 O3 121.4(7) . .
O1 N7 O2 119.1(7) . .
O3 N7 O2 119.5(7) . .
O6 N8 O5 121.3(8) . .
O6 N8 O4 119.5(8) . .
O5 N8 O4 119.2(6) . .
O9 N9 O8 121.7(9) . .
O9 N9 O7 120.0(9) . .
O8 N9 O7 118.3(8) . .
N1 C1 C2 122.5(7) . .
N1 C1 H1A 118.7 . .
C2 C1 H1A 118.7 . .
C1 C2 C3 120.6(6) . .
C1 C2 H2A 119.7 . .
C3 C2 H2A 119.7 . .
C4 C3 C2 117.3(6) . .
C4 C3 C6 122.4(6) . .
C2 C3 C6 120.3(6) . .
C3 C4 C5 119.1(6) . .
C3 C4 H4A 120.5 . .
C5 C4 H4A 120.5 . .
N1 C5 C4 123.4(6) . .
N1 C5 H5A 118.3 . .
C4 C5 H5A 118.3 . .
N2 C6 N3 107.5(6) . .
N2 C6 C3 112.3(5) . .
N3 C6 C3 111.2(5) . .
N2 C6 H6A 108.6 . .
N3 C6 H6A 108.6 . .
C3 C6 H6A 108.6 . .
N3 C7 C8 109.4(6) . .
N3 C7 H7A 109.8 . .
C8 C7 H7A 109.8 . .
N3 C7 H7B 109.8 . .
C8 C7 H7B 109.8 . .
H7A C7 H7B 108.2 . .
C9 C8 C7 110.3(7) . .
C9 C8 H8A 109.6 . .
C7 C8 H8A 109.6 . .
C9 C8 H8B 109.6 . .
C7 C8 H8B 109.6 . .
H8A C8 H8B 108.1 . .
C8 C9 N2 109.2(6) . .
C8 C9 H9A 109.8 . .
N2 C9 H9A 109.8 . .
C8 C9 H9B 109.8 . .
N2 C9 H9B 109.8 . .
H9A C9 H9B 108.3 . .
N4 C10 C11 124.3(6) . .
N4 C10 H10A 117.8 . .
C11 C10 H10A 117.8 . .
C10 C11 C12 118.9(6) . .
C10 C11 H11A 120.6 . .
C12 C11 H11A 120.6 . .
C13 C12 C11 117.2(6) . .
C13 C12 C15 123.8(6) . .
C11 C12 C15 119.0(6) . .
C12 C13 C14 120.3(6) . .
C12 C13 H13A 119.8 . .
C14 C13 H13A 119.8 . .
N4 C14 C13 122.4(6) . .
N4 C14 H14A 118.8 . .
C13 C14 H14A 118.8 . .
N6 C15 N5 108.6(5) . .
N6 C15 C12 111.7(5) . .
N5 C15 C12 110.3(5) . .
N6 C15 H15A 108.8 . .
N5 C15 H15A 108.8 . .
C12 C15 H15A 108.8 . .
C17 C16 N6 109.3(6) . .
C17 C16 H16A 109.8 . .
N6 C16 H16A 109.8 . .
C17 C16 H16B 109.8 . .
N6 C16 H16B 109.8 . .
H16A C16 H16B 108.3 . .
C18 C17 C16 112.4(7) . .
C18 C17 H17A 109.1 . .
C16 C17 H17A 109.1 . .
C18 C17 H17B 109.1 . .
C16 C17 H17B 109.1 . .
H17A C17 H17B 107.9 . .
C17 C18 N5 108.1(6) . .
C17 C18 H18A 110.1 . .
N5 C18 H18A 110.1 . .
C17 C18 H18B 110.1 . .
N5 C18 H18B 110.1 . .
H18A C18 H18B 108.4 . .

loop_
_geom_bond_atom_site_label_1
_geom_bond_atom_site_label_2
_geom_bond_distance
_geom_bond_site_symmetry_2
Ag1 N1 2.147(5) .
Ag1 N4 2.150(5) 3_566
Ag1 Ag1 3.1044(12) 3_566
Ag2 N5 2.174(6) .
Ag2 N2 2.189(6) .
Ag2 O1 2.588(6) .
Ag2 Ag3 2.9014(7) .
Ag3 N3 2.242(6) .
Ag3 N6 2.260(6) .
O1 N7 1.219(8) .
O1W H1W1 0.8500 .
O1W H1W2 0.8500 .
O2 N7 1.254(8) .
O2W H2W1 0.8499 .
O2W H2W2 0.8500 .
O3 N7 1.244(8) .
O3W H3W1 0.8500 .
O3W H3W2 0.8499 .
O4 N8 1.243(9) .
O5 N8 1.227(9) .
O6 N8 1.223(8) .
O7 N9 1.218(8) .
O8 N9 1.203(8) .
O9 N9 1.191(8) .
N1 C5 1.320(9) .
N1 C1 1.332(9) .
N2 C6 1.453(9) .
N2 C9 1.503(8) .
N2 H2N 0.8600 .
N3 C7 1.465(9) .
N3 C6 1.493(8) .
N3 H3N 0.8600 .
N4 C10 1.320(9) .
N4 C14 1.326(8) .
N4 Ag1 2.150(5) 3_566
N5 C15 1.472(9) .
N5 C18 1.507(8) .
N5 H5N 0.8600 .
N6 C15 1.462(8) .
N6 C16 1.505(9) .
N6 H6N 0.8600 .
C1 C2 1.367(10) .
C1 H1A 0.9300 .
C2 C3 1.368(9) .
C2 H2A 0.9300 .
C3 C4 1.366(9) .
C3 C6 1.513(8) .
C4 C5 1.388(9) .
C4 H4A 0.9300 .
C5 H5A 0.9300 .
C6 H6A 0.9800 .
C7 C8 1.504(11) .
C7 H7A 0.9700 .
C7 H7B 0.9700 .
C8 C9 1.499(11) .
C8 H8A 0.9700 .
C8 H8B 0.9700 .
C9 H9A 0.9700 .
C9 H9B 0.9700 .
C10 C11 1.360(10) .
C10 H10A 0.9300 .
C11 C12 1.388(9) .
C11 H11A 0.9300 .
C12 C13 1.358(9) .
C12 C15 1.524(9) .
C13 C14 1.381(9) .
C13 H13A 0.9300 .
C14 H14A 0.9300 .
C15 H15A 0.9800 .
C16 C17 1.490(12) .
C16 H16A 0.9700 .
C16 H16B 0.9700 .
C17 C18 1.488(11) .
C17 H17A 0.9700 .
C17 H17B 0.9700 .
C18 H18A 0.9700 .
C18 H18B 0.9700 .

loop_
_geom_hbond_atom_site_label_D
_geom_hbond_atom_site_label_H
_geom_hbond_atom_site_label_A
_geom_hbond_distance_DH
_geom_hbond_distance_HA
_geom_hbond_distance_DA
_geom_hbond_angle_DHA
_geom_hbond_site_symmetry_A
O1W H1W1 O5 0.85 2.05 2.896(14) 173.8 .
O1W H1W2 O7 0.85 2.06 2.911(17) 173.6 4_665
O2W H2W1 O1W 0.85 2.01 2.84(2) 166.6 .
O2W H2W2 O3 0.85 1.96 2.798(11) 167.4 1_655
O3W H3W1 O2W 0.85 2.05 2.884(19) 168.0 .
O3W H3W2 O7 0.85 2.34 3.181(17) 169.3 3_666
N2 H2N O4 0.86 2.20 3.024(8) 159.7 4_565
N3 H3N O2 0.86 2.32 3.057(8) 143.4 4_666
N5 H5N O1W 0.86 2.30 3.105(11) 155.1 1_455
N6 H6N O3W 0.86 2.08 2.934(10) 171.0 4_566

loop_
_geom_torsion_atom_site_label_1
_geom_torsion_atom_site_label_2
_geom_torsion_atom_site_label_3
_geom_torsion_atom_site_label_4
_geom_torsion
_geom_torsion_site_symmetry_1
_geom_torsion_site_symmetry_2
_geom_torsion_site_symmetry_3
_geom_torsion_site_symmetry_4
N5 Ag2 Ag3 N3 179.11(19) . . . .
N2 Ag2 Ag3 N3 1.32(19) . . . .
O1 Ag2 Ag3 N3 89.4(3) . . . .
N5 Ag2 Ag3 N6 -0.8(2) . . . .
N2 Ag2 Ag3 N6 -178.6(2) . . . .
O1 Ag2 Ag3 N6 -90.5(3) . . . .
N5 Ag2 O1 N7 130.1(7) . . . .
N2 Ag2 O1 N7 -57.1(7) . . . .
Ag3 Ag2 O1 N7 -143.1(6) . . . .
Ag1 Ag1 N1 C5 75.4(6) 3_566 . . .
Ag1 Ag1 N1 C1 -112.4(5) 3_566 . . .
O1 Ag2 N2 C6 -172.4(4) . . . .
Ag3 Ag2 N2 C6 -33.5(4) . . . .
O1 Ag2 N2 C9 -46.9(5) . . . .
Ag3 Ag2 N2 C9 92.0(4) . . . .
N6 Ag3 N3 C7 -96.4(7) . . . .
Ag2 Ag3 N3 C7 -96.7(4) . . . .
N6 Ag3 N3 C6 31.1(9) . . . .
Ag2 Ag3 N3 C6 30.7(4) . . . .
O1 Ag2 N5 C15 171.2(4) . . . .
Ag3 Ag2 N5 C15 32.4(4) . . . .
O1 Ag2 N5 C18 44.6(5) . . . .
Ag3 Ag2 N5 C18 -94.2(4) . . . .
N3 Ag3 N6 C15 -31.6(9) . . . .
Ag2 Ag3 N6 C15 -31.2(4) . . . .
N3 Ag3 N6 C16 94.4(7) . . . .
Ag2 Ag3 N6 C16 94.7(5) . . . .
Ag2 O1 N7 O3 -60.6(10) . . . .
Ag2 O1 N7 O2 121.6(7) . . . .
C5 N1 C1 C2 -1.2(11) . . . .
Ag1 N1 C1 C2 -174.0(6) . . . .
N1 C1 C2 C3 0.4(12) . . . .
C1 C2 C3 C4 -0.1(11) . . . .
C1 C2 C3 C6 177.5(7) . . . .
C2 C3 C4 C5 0.6(11) . . . .
C6 C3 C4 C5 -176.9(7) . . . .
C1 N1 C5 C4 1.8(11) . . . .
Ag1 N1 C5 C4 174.0(6) . . . .
C3 C4 C5 N1 -1.5(12) . . . .
C9 N2 C6 N3 -62.5(7) . . . .
Ag2 N2 C6 N3 62.8(5) . . . .
C9 N2 C6 C3 174.8(6) . . . .
Ag2 N2 C6 C3 -59.9(6) . . . .
C7 N3 C6 N2 64.1(7) . . . .
Ag3 N3 C6 N2 -63.7(6) . . . .
C7 N3 C6 C3 -172.6(6) . . . .
Ag3 N3 C6 C3 59.7(6) . . . .
C4 C3 C6 N2 -17.5(9) . . . .
C2 C3 C6 N2 165.1(6) . . . .
C4 C3 C6 N3 -138.1(7) . . . .
C2 C3 C6 N3 44.5(9) . . . .
C6 N3 C7 C8 -61.5(8) . . . .
Ag3 N3 C7 C8 70.7(7) . . . .
N3 C7 C8 C9 57.2(9) . . . .
C7 C8 C9 N2 -54.9(10) . . . .
C6 N2 C9 C8 59.0(9) . . . .
Ag2 N2 C9 C8 -68.4(8) . . . .
C14 N4 C10 C11 1.6(12) . . . .
Ag1 N4 C10 C11 -168.6(6) 3_566 . . .
N4 C10 C11 C12 -0.4(13) . . . .
C10 C11 C12 C13 -0.3(11) . . . .
C10 C11 C12 C15 177.4(7) . . . .
C11 C12 C13 C14 -0.3(10) . . . .
C15 C12 C13 C14 -177.8(7) . . . .
C10 N4 C14 C13 -2.1(10) . . . .
Ag1 N4 C14 C13 167.5(5) 3_566 . . .
C12 C13 C14 N4 1.6(11) . . . .
C16 N6 C15 N5 -62.3(7) . . . .
Ag3 N6 C15 N5 63.7(6) . . . .
C16 N6 C15 C12 175.8(6) . . . .
Ag3 N6 C15 C12 -58.2(7) . . . .
C18 N5 C15 N6 63.3(7) . . . .
Ag2 N5 C15 N6 -63.7(6) . . . .
C18 N5 C15 C12 -174.1(6) . . . .
Ag2 N5 C15 C12 58.9(6) . . . .
C13 C12 C15 N6 -7.7(10) . . . .
C11 C12 C15 N6 174.8(6) . . . .
C13 C12 C15 N5 -128.5(7) . . . .
C11 C12 C15 N5 54.0(8) . . . .
C15 N6 C16 C17 58.4(9) . . . .
Ag3 N6 C16 C17 -71.1(7) . . . .
N6 C16 C17 C18 -55.8(10) . . . .
C16 C17 C18 N5 55.7(10) . . . .
C15 N5 C18 C17 -59.1(9) . . . .
Ag2 N5 C18 C17 69.8(8) . . . .
